data_2200724
loop_
_publ_author_name
'Kim, Tae Ho'
'Yang, Sun Young'
'Lee, Shim Sung'
'Kim, Jae Sang'
'Kim, Jineun'

_publ_section_title
;
 2,9,18-Trioxo-3,5,8,19-tetraaza-[5^5,13^][11]metaphane monohydrate
;
_journal_issue 12
_journal_name_full 'Acta Crystallographica Section E'
_journal_page_first o1200
_journal_page_last o1202
_journal_paper_doi 10.1107/S1600536801019183
_journal_volume 57
_journal_year 2001
_chemical_formula_iupac 'C18 H24 N4 O3, H2 O'
_chemical_formula_moiety 'C18 H24 N4 O3, H2 O'
_chemical_formula_sum 'C18 H26 N4 O4'
_chemical_formula_weight 362.43
_chemical_name_systematic
;
3,5,8,19-Tetraaza-2,9,18-trione-[5^5,13^][11]metacyclophane monohydrate
;
_space_group_IT_number 14
_symmetry_cell_setting monoclinic
_symmetry_space_group_name_Hall '-P 2yn'
_symmetry_space_group_name_H-M 'P 1 21/n 1'
_audit_creation_method SHELXTL
_cell_angle_alpha 90
_cell_angle_beta 94.748(2)
_cell_angle_gamma 90
_cell_formula_units_Z 4
_cell_length_a 9.3436(8)
_cell_length_b 13.4554(12)
_cell_length_c 14.2888(12)
_cell_measurement_reflns_used 11459
_cell_measurement_temperature 298(2)
_cell_measurement_theta_max 28.32
_cell_measurement_theta_min 2.08
_cell_volume 1790.3(3)
_computing_cell_refinement SAINT
_computing_data_collection 'SMART (Siemens, 1996)'
_computing_data_reduction 'SHELXTL (Siemens, 1996)'
_computing_molecular_graphics SHELXTL
_computing_publication_material 'PLATON (Spek, 2001)'
_computing_structure_refinement 'SHELXL97 (Sheldrick, 1997)'
_computing_structure_solution 'SHELXS97 (Sheldrick, 1997)'
_diffrn_ambient_temperature 298(2)
_diffrn_measured_fraction_theta_full .970
_diffrn_measured_fraction_theta_max .970
_diffrn_measurement_device_type 'CCD area detector'
_diffrn_measurement_method '\f and \w'
_diffrn_radiation_monochromator graphite
_diffrn_radiation_source 'fine-focus sealed tube'
_diffrn_radiation_type MoK\a
_diffrn_radiation_wavelength .71073
_diffrn_reflns_av_R_equivalents .0635
_diffrn_reflns_av_sigmaI/netI .0533
_diffrn_reflns_limit_h_max 8
_diffrn_reflns_limit_h_min -12
_diffrn_reflns_limit_k_max 17
_diffrn_reflns_limit_k_min -17
_diffrn_reflns_limit_l_max 19
_diffrn_reflns_limit_l_min -18
_diffrn_reflns_number 11459
_diffrn_reflns_reduction_process
;
 ?
;
_diffrn_reflns_theta_full 28.32
_diffrn_reflns_theta_max 28.32
_diffrn_reflns_theta_min 2.08
_diffrn_standards_decay_% 0
_diffrn_standards_interval_time 360
_diffrn_standards_number 156
_exptl_absorpt_coefficient_mu .096
_exptl_absorpt_correction_type none
_exptl_crystal_colour colorless
_exptl_crystal_density_diffrn 1.345
_exptl_crystal_density_method 'not measured'
_exptl_crystal_description plate
_exptl_crystal_F_000 776
_exptl_crystal_size_max .5
_exptl_crystal_size_mid .35
_exptl_crystal_size_min .25
_refine_diff_density_max .207
_refine_diff_density_min -.213
_refine_ls_extinction_method none
_refine_ls_goodness_of_fit_ref 1.012
_refine_ls_hydrogen_treatment mixed
_refine_ls_matrix_type full
_refine_ls_number_parameters 295
_refine_ls_number_reflns 4316
_refine_ls_number_restraints 0
_refine_ls_restrained_S_all 1.012
_refine_ls_R_factor_all .0786
_refine_ls_R_factor_gt .0434
_refine_ls_shift/su_max .002
_refine_ls_shift/su_mean .000
_refine_ls_structure_factor_coef Fsqd
_refine_ls_weighting_details 'calc w = 1/[\s^2^(Fo^2^)+(0.0559P)^2^+0.0871P] where P = (Fo^2^+2Fc^2^)/3'
_refine_ls_weighting_scheme calc
_refine_ls_wR_factor_ref .1164
_reflns_number_gt 2794
_reflns_number_total 4316
_reflns_threshold_expression I>2\s(I)
_cod_data_source_file ob6084.cif
_cod_data_source_block I
_cod_depositor_comments
;
The following automatic conversions were performed:
'_symmetry_cell_setting' value 'Monoclinic' changed to 'monoclinic'
according to '/home/saulius/struct/CIF-dictionaries/cif_core.dic'
dictionary named 'cif_core.dic' version 2.4.1 from 2010-06-29.

Automatic conversion script
Id: cif_fix_enum 1527 2010-12-29 10:47:43Z saulius 

The following automatic conversions were performed:

'_symmetry_cell_setting' value 'Monoclinic' changed to 'monoclinic'
according to /home/saulius/struct/CIF-dictionaries/cif_core.dic
dictionary named 'cif_core.dic' version 2.4.1 from 2010-06-29.

Automatic conversion script
Id: cif_fix_values 1715 2011-07-08 13:25:40Z adriana 
;
_cod_original_sg_symbol_H-M 'P 21/n'
_cod_database_code 2200724
_cod_database_fobs_code 2200724

loop_
_symmetry_equiv_pos_as_xyz
x,y,z
1/2-x,1/2+y,1/2-z
-x,-y,-z
1/2+x,1/2-y,1/2+z

loop_
_atom_site_aniso_label
_atom_site_aniso_U_11
_atom_site_aniso_U_22
_atom_site_aniso_U_33
_atom_site_aniso_U_12
_atom_site_aniso_U_13
_atom_site_aniso_U_23
O1 .0837(9) .0546(8) .0609(8) .0104(6) .0190(7) .0241(6)
O2 .0577(7) .0788(9) .0364(6) .0024(6) -.0132(5) -.0043(5)
O3 .0653(8) .0652(9) .0595(7) .0076(6) .0151(6) .0227(6)
N .0314(6) .0373(7) .0370(6) -.0019(5) .0035(5) -.0007(5)
N1 .0525(8) .0406(8) .0466(7) .0089(6) .0147(6) .0100(6)
N2 .0380(7) .0668(10) .0292(6) .0056(6) -.0013(5) -.0047(6)
N3 .0437(7) .0427(8) .0381(7) -.0018(6) .0010(6) .0016(6)
C1 .0463(17) .0406(18) .0476(17) -.0002(13) .0159(15) -.0104(13)
C2 .0443(16) .057(2) .0372(15) -.0008(15) .0115(12) .0021(14)
C3 .0336(14) .0476(19) .0473(16) .0026(12) -.0002(12) -.0006(14)
C4 .0515(9) .0389(9) .0666(10) .0057(7) .0160(8) .0044(8)
C5 .0452(8) .0643(11) .0331(7) .0002(7) .0029(6) -.0076(7)
C6 .0339(7) .0498(10) .0500(9) -.0036(7) .0001(6) -.0035(7)
C7 .0443(8) .0411(9) .0402(8) -.0076(7) .0027(6) .0053(7)
C8 .0398(8) .0419(9) .0357(7) -.0044(6) -.0068(6) -.0002(6)
C9 .0372(7) .0398(9) .0398(8) -.0089(6) -.0053(6) -.0019(7)
C10 .0509(9) .0491(10) .0369(8) -.0063(7) .0106(7) .0031(7)
C11 .0307(7) .0566(10) .0432(8) .0023(7) -.0056(6) -.0007(7)
C12 .0464(8) .0386(9) .0423(8) -.0052(7) -.0011(6) -.0077(7)
C13 .0344(7) .0412(9) .0350(7) .0002(6) .0095(6) -.0014(6)
C14 .0313(7) .0430(9) .0407(7) -.0040(6) .0065(6) -.0043(7)
C15 .0268(6) .0455(9) .0372(7) .0037(6) .0022(5) -.0033(6)
C16 .0394(8) .0356(8) .0375(7) .0031(6) .0023(6) .0009(6)
C17 .0351(7) .0360(8) .0360(7) .0010(6) .0047(6) -.0093(6)
C18 .0350(7) .0444(9) .0303(7) .0007(6) .0029(6) -.0034(6)
C1P .0421(19) .045(2) .0498(19) .0079(15) .0040(16) .0041(16)
C2P .0383(17) .048(2) .0412(17) -.0008(15) .0055(13) -.0125(15)
C3P .0359(15) .048(2) .0406(17) -.0072(14) .0082(13) -.0013(15)
O1W .1187(15) .1181(16) .0557(9) .0230(11) .0097(9) .0136(9)

loop_
_atom_site_label
_atom_site_fract_x
_atom_site_fract_y
_atom_site_fract_z
_atom_site_U_iso_or_equiv
_atom_site_thermal_displace_type
_atom_site_calc_flag
_atom_site_refinement_flags
_atom_site_occupancy
_atom_site_type_symbol
O1 .30412(14) 1.00794(9) -.07705(8) .0657(5) Uani . . 1.000 O
O2 .55060(12) .71597(10) .38548(7) .0586(4) Uani . . 1.000 O
O3 .10149(13) .51426(10) .14048(9) .0628(5) Uani . . 1.000 O
N .11802(11) .81686(9) .17809(8) .0352(4) Uani . . 1.000 N
N1 .28539(15) .91248(11) .04910(9) .0460(4) Uani . . 1.000 N
N2 .37479(13) .73510(11) .27019(9) .0449(5) Uani . . 1.000 N
N3 .05146(14) .64347(10) .04433(9) .0416(4) Uani . . 1.000 N
C1 .1412(3) .9259(2) .1779(2) .0442(10) Uani . . .527(3) C
C2 .1199(3) .7762(3) .26965(19) .0457(10) Uani . . .527(3) C
C3 -.0214(3) .7968(2) .1207(2) .0430(10) Uani . . .527(3) C
C4 .17556(18) .96932(13) .09021(13) .0517(5) Uani . . 1.000 C
C5 .26724(17) .77481(13) .32671(10) .0476(5) Uani . . 1.000 C
C6 -.05292(15) .68939(13) .09992(11) .0448(5) Uani . . 1.000 C
C7 .33745(16) .93241(12) -.03227(10) .0419(5) Uani . . 1.000 C
C8 .50883(16) .71157(11) .30184(10) .0397(5) Uani . . 1.000 C
C9 .12280(15) .56057(11) .06912(10) .0394(5) Uani . . 1.000 C
C10 .44457(17) .85959(12) -.06695(10) .0452(5) Uani . . 1.000 C
C11 .61011(15) .67943(13) .22977(10) .0440(5) Uani . . 1.000 C
C12 .23802(16) .52953(12) .00620(10) .0427(5) Uani . . 1.000 C
C13 .45930(15) .76359(11) -.01214(9) .0365(4) Uani . . 1.000 C
C14 .54648(15) .75839(12) .07174(10) .0381(4) Uani . . 1.000 C
C15 .54160(13) .67648(11) .13075(10) .0365(4) Uani . . 1.000 C
C16 .45057(15) .59806(12) .10344(10) .0375(4) Uani . . 1.000 C
C17 .36057(14) .60276(11) .02132(9) .0356(4) Uani . . 1.000 C
C18 .36816(15) .68439(11) -.03682(10) .0366(4) Uani . . 1.000 C
C1P .0615(4) .9004(3) .1263(3) .0456(11) Uani . . .473(3) C
C2P .1752(3) .8470(3) .2763(2) .0424(10) Uani . . .473(3) C
C3P .0087(3) .7392(3) .1899(2) .0412(10) Uani . . .473(3) C
O1W .3533(2) 1.05659(15) -.26470(12) .0974(8) Uani . . 1.000 O
H1A .05500 .95780 .19680 .0530 Uiso calc R .527(3) H
H1B .21850 .94150 .22520 .0530 Uiso calc R .527(3) H
H2N .3493(19) .7325(14) .2103(13) .060(5) Uiso . . 1.000 H
H3A -.09910 .82390 .15380 .0520 Uiso calc R .527(3) H
H3B -.02050 .83220 .06160 .0520 Uiso calc R .527(3) H
H3N .0706(19) .6719(14) -.0053(14) .059(6) Uiso . . 1.000 H
H1N .3033(19) .8557(15) .0727(13) .063(6) Uiso . . 1.000 H
H2A .08430 .70850 .26450 .0550 Uiso calc R .527(3) H
H2B .05360 .81380 .30460 .0550 Uiso calc R .527(3) H
H5B .26190 .73420 .38240 .0570 Uiso calc R .527(3) H
H6A -.05500 .65350 .15870 .0540 Uiso calc R .527(3) H
H6B -.14730 .68400 .06660 .0540 Uiso calc R .527(3) H
H10A .41620 .84400 -.13210 .0540 Uiso calc R 1.000 H
H10B .53780 .89160 -.06470 .0540 Uiso calc R 1.000 H
H11A .69100 .72480 .23240 .0530 Uiso calc R 1.000 H
H11B .64710 .61380 .24640 .0530 Uiso calc R 1.000 H
H12A .27120 .46290 .02210 .0510 Uiso calc R 1.000 H
H12B .19990 .53010 -.05900 .0510 Uiso calc R 1.000 H
H14 .6043(17) .8165(12) .0905(11) .044(4) Uiso . . 1.000 H
H16 .4443(15) .5404(12) .1449(10) .038(4) Uiso . . 1.000 H
H18 .3049(16) .6893(11) -.0925(11) .041(4) Uiso . . 1.000 H
H4A .20870 1.03700 .10100 .0620 Uiso calc R .527(3) H
H4B .08990 .97140 .04700 .0620 Uiso calc R .527(3) H
H5A .29350 .84180 .34650 .0570 Uiso calc R .527(3) H
H4PA .13050 1.01430 .04360 .0620 Uiso calc R .473(3) H
H4PB .21890 1.00880 .14180 .0620 Uiso calc R .473(3) H
H5PA .31440 .80600 .38220 .0570 Uiso calc R .473(3) H
H5PB .20880 .72070 .34720 .0570 Uiso calc R .473(3) H
H6PA -.12080 .63900 .11610 .0540 Uiso calc R .473(3) H
H6PB -.10580 .73870 .06150 .0540 Uiso calc R .473(3) H
H11P .00260 .93870 .16590 .0550 Uiso calc R .473(3) H
H12P -.00020 .87680 .07300 .0550 Uiso calc R .473(3) H
H21P .22840 .90850 .27230 .0510 Uiso calc R .473(3) H
H22P .09420 .86040 .31270 .0510 Uiso calc R .473(3) H
H31P -.06970 .76890 .22050 .0500 Uiso calc R .473(3) H
H32P .05130 .68840 .23150 .0500 Uiso calc R .473(3) H
H1W .346(3) 1.040(2) -.208(2) .128(11) Uiso . . 1.000 H
H2W .447(5) 1.038(4) -.274(3) .21(2) Uiso . . 1.000 H

loop_
_atom_type_symbol
_atom_type_description
_atom_type_scat_dispersion_real
_atom_type_scat_dispersion_imag
_atom_type_scat_source
O O .0106 .0060 'International Tables Vol C Tables 4.2.6.8 and 6.1.1.4'
N N .0061 .0033 'International Tables Vol C Tables 4.2.6.8 and 6.1.1.4'
H H .0000 .0000 'International Tables Vol C Tables 4.2.6.8 and 6.1.1.4'
C C .0033 .0016 'International Tables Vol C Tables 4.2.6.8 and 6.1.1.4'

loop_
_geom_angle_atom_site_label_1
_geom_angle_atom_site_label_2
_geom_angle_atom_site_label_3
_geom_angle
_geom_angle_publ_flag
H1W O1W H2W 103(3) no
C1 N C2 113.1(2) yes
C1 N C3 107.24(17) yes
C1P N C2P 110.9(2) yes
C1P N C3P 112.8(2) yes
C2 N C3 112.20(18) yes
C2P N C3P 106.09(18) yes
C4 N1 C7 125.12(14) yes
C5 N2 C8 125.17(13) yes
C6 N3 C9 123.84(13) yes
C4 N1 H1N 116.1(12) no
C7 N1 H1N 117.2(12) no
C8 N2 H2N 119.8(12) no
C5 N2 H2N 114.8(12) no
C6 N3 H3N 118.1(13) no
C9 N3 H3N 118.0(13) no
N C1 C4 116.4(2) yes
N C1P C4 114.5(3) yes
N C2 C5 115.8(2) yes
N C2P C5 115.5(3) yes
N C3 C6 115.32(19) yes
N C3P C6 115.5(2) yes
N1 C4 C1 110.84(17) yes
N1 C4 C1P 110.71(19) yes
N2 C5 C2P 112.47(16) yes
N2 C5 C2 109.97(15) yes
N3 C6 C3 112.96(16) yes
N3 C6 C3P 115.30(15) yes
O1 C7 C10 120.77(13) yes
N1 C7 C10 117.22(14) yes
O1 C7 N1 121.98(15) yes
O2 C8 C11 120.56(13) yes
O2 C8 N2 122.18(14) yes
N2 C8 C11 117.27(12) yes
N3 C9 C12 115.90(13) yes
O3 C9 C12 121.69(14) yes
O3 C9 N3 122.34(14) yes
C7 C10 C13 114.72(12) yes
C8 C11 C15 113.89(12) yes
C9 C12 C17 107.57(12) yes
C14 C13 C18 118.77(13) no
C10 C13 C18 119.73(12) no
C10 C13 C14 120.68(13) no
C13 C14 C15 120.99(14) no
C14 C15 C16 118.76(13) no
C11 C15 C16 119.12(13) no
C11 C15 C14 121.10(13) no
C15 C16 C17 121.10(14) no
C12 C17 C16 119.33(13) no
C12 C17 C18 120.50(12) no
C16 C17 C18 119.13(13) no
C13 C18 C17 121.13(13) no
C10 C13 C16 171.00(10) yes
C11 C15 C18 168.92(10) yes
C12 C17 C14 167.97(10) yes
N C1 H1B 108.25 no
C4 C1 H1A 108.18 no
N C1 H1A 108.20 no
H1A C1 H1B 107.31 no
C4 C1 H1B 108.12 no
C4 C1P H12P 108.56 no
H11P C1P H12P 107.64 no
C4 C1P H11P 108.58 no
N C1P H11P 108.69 no
N C1P H12P 108.70 no
H2A C2 H2B 107.41 no
N C2 H2A 108.33 no
C5 C2 H2A 108.32 no
C5 C2 H2B 108.34 no
N C2 H2B 108.33 no
H21P C2P H22P 107.43 no
C5 C2P H21P 108.39 no
C5 C2P H22P 108.38 no
N C2P H22P 108.39 no
N C2P H21P 108.49 no
C6 C3 H3B 108.45 no
H3A C3 H3B 107.50 no
N C3 H3A 108.42 no
C6 C3 H3A 108.43 no
N C3 H3B 108.46 no
C6 C3P H32P 108.38 no
C6 C3P H31P 108.40 no
H31P C3P H32P 107.53 no
N C3P H31P 108.33 no
N C3P H32P 108.38 no
C1 C4 H4A 109.46 no
N1 C4 H4A 109.50 no
N1 C4 H4B 109.47 no
N1 C4 H4PA 109.52 no
C1 C4 H4B 109.47 no
H4A C4 H4B 108.05 no
C1P C4 H4PA 109.51 no
C1P C4 H4PB 109.49 no
H4PA C4 H4PB 108.08 no
N1 C4 H4PB 109.48 no
N2 C5 H5B 109.64 no
N2 C5 H5PA 109.11 no
N2 C5 H5A 109.64 no
C2 C5 H5A 109.65 no
C2 C5 H5B 109.67 no
H5A C5 H5B 108.25 no
C2P C5 H5PA 109.09 no
C2P C5 H5PB 109.12 no
H5PA C5 H5PB 107.88 no
N2 C5 H5PB 109.06 no
N3 C6 H6A 108.99 no
N3 C6 H6B 109.00 no
N3 C6 H6PA 108.45 no
N3 C6 H6PB 108.45 no
C3 C6 H6A 109.02 no
C3 C6 H6B 108.97 no
H6A C6 H6B 107.77 no
C3P C6 H6PA 108.43 no
C3P C6 H6PB 108.46 no
H6PA C6 H6PB 107.50 no
C7 C10 H10A 108.59 no
C7 C10 H10B 108.55 no
C13 C10 H10A 108.58 no
C13 C10 H10B 108.63 no
H10A C10 H10B 107.54 no
C8 C11 H11B 108.81 no
C15 C11 H11A 108.82 no
C15 C11 H11B 108.75 no
H11A C11 H11B 107.62 no
C8 C11 H11A 108.78 no
C9 C12 H12A 110.15 no
C17 C12 H12A 110.20 no
C17 C12 H12B 110.22 no
C9 C12 H12B 110.18 no
H12A C12 H12B 108.51 no
C15 C14 H14 120.9(9) no
C13 C14 H14 117.8(9) no
C15 C16 H16 119.8(9) no
C17 C16 H16 119.0(9) no
C13 C18 H18 118.9(9) no
C17 C18 H18 119.8(9) no

loop_
_geom_bond_atom_site_label_1
_geom_bond_atom_site_label_2
_geom_bond_site_symmetry_1
_geom_bond_site_symmetry_2
_geom_bond_distance
_geom_bond_publ_flag
O1 C7 . . 1.227(2) yes
O2 C8 . . 1.2276(17) yes
O3 C9 . . 1.2252(19) yes
O1W H1W . . .85(3) no
O1W H2W . . .93(5) no
N C3 . . 1.505(3) yes
N C1 . . 1.483(3) yes
N C2 . . 1.417(3) yes
N C3P . . 1.481(4) yes
N C2P . . 1.515(3) yes
N C1P . . 1.423(4) yes
N1 C4 . . 1.443(2) yes
N1 C7 . . 1.324(2) yes
N2 C8 . . 1.3340(19) yes
N2 C5 . . 1.443(2) yes
N3 C6 . . 1.446(2) yes
N3 C9 . . 1.332(2) yes
N1 H1N . . .85(2) no
N2 H2N . . .870(18) no
N3 H3N . . .84(2) no
C1 C4 . . 1.443(3) no
C1P C4 . . 1.534(4) no
C2 C5 . . 1.541(3) no
C2P C5 . . 1.449(4) no
C3 C6 . . 1.500(3) no
C3P C6 . . 1.520(3) no
C7 C10 . . 1.513(2) no
C8 C11 . . 1.518(2) no
C9 C12 . . 1.517(2) no
C10 C13 . . 1.511(2) no
C11 C15 . . 1.504(2) no
C12 C17 . . 1.513(2) no
C13 C18 . . 1.391(2) no
C13 C14 . . 1.3940(19) no
C14 C15 . . 1.391(2) no
C15 C16 . . 1.391(2) no
C16 C17 . . 1.3873(19) no
C17 C18 . . 1.383(2) no
C1 H1B . . .9704 no
C1 H1A . . .9705 no
C1P H11P . . .9696 no
C1P H12P . . .9698 no
C2 H2B . . .9697 no
C2 H2A . . .9705 no
C2P H21P . . .9694 no
C2P H22P . . .9700 no
C3 H3B . . .9702 no
C3 H3A . . .9698 no
C3P H31P . . .9698 no
C3P H32P . . .9694 no
C4 H4B . . .9699 no
C4 H4PA . . .9699 no
C4 H4A . . .9701 no
C4 H4PB . . .9696 no
C5 H5A . . .9701 no
C5 H5B . . .9700 no
C5 H5PA . . .9701 no
C5 H5PB . . .9698 no
C6 H6A . . .9704 no
C6 H6B . . .9696 no
C6 H6PA . . .9694 no
C6 H6PB . . .9700 no
C10 H10A . . .9695 no
C10 H10B . . .9699 no
C11 H11B . . .9706 no
C11 H11A . . .9699 no
C12 H12A . . .9695 no
C12 H12B . . .9695 no
C14 H14 . . .975(16) no
C16 H16 . . .981(16) no
C18 H18 . . .953(15) no

loop_
_geom_contact_atom_site_label_1
_geom_contact_atom_site_label_2
_geom_contact_distance
_geom_contact_site_symmetry_2
_geom_contact_publ_flag
O1 O1W 2.834(2) . no
O1W O3 2.940(2) 4_564 no
O1W O1 2.834(2) . no
O2 C18 3.3599(19) 4_565 no
O2 N3 2.9540(18) 4_565 no
O3 C3P 3.242(4) . no
O3 C2P 3.228(4) 2_545 no
O3 O1W 2.940(2) 4_465 no
O1 H1W 1.99(3) . no
O1 H14 2.525(16) 3_675 no
O1 H4B 2.8244 . no
O1 H4PA 2.4645 . no
O1 H4A 2.7921 . no
O1 H10B 2.7597 3_675 no
O1W H12B 2.5520 2_554 no
O2 H5PA 2.5146 . no
O2 H5B 2.7054 . no
O2 H3N 2.17(2) 4_565 no
O2 H3B 2.7333 4_565 no
O2 H18 2.692(15) 4_565 no
O3 H6PA 2.6707 . no
O3 H32P 2.7391 . no
O3 H5A 2.5203 2_545 no
O3 H2W 2.09(5) 4_465 no
O3 H1B 2.6337 2_545 no
O3 H21P 2.4035 2_545 no
O3 H6A 2.4039 . no
N N1 2.8240(18) . no
N N2 2.8593(17) . no
N N3 3.0473(18) . no
N1 C14 3.198(2) . no
N1 C18 3.418(2) . no
N1 N 2.8240(18) . no
N2 N 2.8593(17) . no
N2 C14 3.3861(19) . no
N2 C16 3.140(2) . no
N3 N 3.0473(18) . no
N3 C18 3.3124(19) . no
N3 O2 2.9540(18) 4_464 no
N H1N 2.443(18) . no
N H2N 2.451(18) . no
C2 C10 3.479(4) 4_465 no
C2P O3 3.228(4) 2_555 no
C3P O3 3.242(4) . no
C7 C7 3.595(2) 3_675 no
C9 C9 3.328(2) 3_565 no
C10 C2 3.479(4) 4_564 no
C14 N2 3.3861(19) . no
C14 N1 3.198(2) . no
C16 N2 3.140(2) . no
C18 N3 3.3124(19) . no
C18 N1 3.418(2) . no
C18 O2 3.3599(19) 4_464 no
C1 H5A 2.9226 . no
C1P H6PB 2.7920 . no
C2 H10A 2.9413 4_465 no
C2 H6A 2.7351 . no
C2P H4PB 2.9546 . no
C2P H16 3.081(16) 2_555 no
C3 H4B 2.8091 . no
C3P H11A 3.0849 1_455 no
C3P H5PB 2.8131 . no
C3P H10A 2.9720 4_465 no
C4 H21P 2.7332 . no
C4 H3B 2.6083 . no
C5 H32P 2.6113 . no
C5 H1B 2.6893 . no
C6 H2A 2.5964 . no
C6 H12P 2.6040 . no
C7 H1W 2.91(3) . no
C7 H10B 2.9358 3_675 no
C9 H32P 3.0074 . no
C10 H2A 2.9774 4_564 no
C10 H5PB 3.0444 4_564 no
C12 H6PA 3.0131 3_565 no
C13 H2B 3.0165 4_564 no
C13 H1N 2.329(19) . no
C14 H6B 3.0378 1_655 no
C14 H2N 2.835(18) . no
C14 H1N 2.623(19) . no
C15 H2N 2.330(18) . no
C16 H2N 2.596(19) . no
C17 H3N 2.860(18) . no
C18 H3N 2.858(18) . no
C18 H2B 2.9643 4_564 no
C18 H1N 2.88(2) . no
H4PA H12P 2.4636 3_575 no
H4PA O1 2.4645 . no
H1A H2B 2.4760 . no
H1A H3A 2.3559 . no
H1A H16 2.5197 2_555 no
H1B C5 2.6893 . no
H1B O3 2.6337 2_555 no
H1B H5A 2.2569 . no
H1N C13 2.329(19) . no
H1N N 2.443(18) . no
H1N C18 2.88(2) . no
H1N H2N 2.58(3) . no
H1N C14 2.623(19) . no
H1W C7 2.91(3) . no
H1W H14 2.58(3) 3_675 no
H1W O1 1.99(3) . no
H4PB H21P 2.2976 . no
H4PB C2P 2.9546 . no
H2A C6 2.5964 . no
H2A H10A 2.3522 4_465 no
H2A H6A 2.0497 . no
H2A C10 2.9774 4_465 no
H2B H1A 2.4760 . no
H2B H3A 2.4876 . no
H2B C13 3.0165 4_465 no
H2B C18 2.9643 4_465 no
H2N C14 2.835(18) . no
H2N C15 2.330(18) . no
H2N C16 2.596(19) . no
H2N H1N 2.58(3) . no
H2N N 2.451(18) . no
H2W O3 2.09(5) 4_564 no
H5PA O2 2.5146 . no
H3A H2B 2.4876 . no
H3A H1A 2.3559 . no
H3B C4 2.6083 . no
H3B O2 2.7333 4_464 no
H3B H3N 2.5348 . no
H3B H4B 2.1567 . no
H3N O2 2.168(19) 4_464 no
H3N H3B 2.5348 . no
H3N H12B 2.4171 . no
H3N C17 2.860(18) . no
H3N C18 2.858(18) . no
H5PB C3P 2.8131 . no
H5PB C10 3.0444 4_465 no
H5PB H32P 2.1645 . no
H5PB H10B 2.5988 4_465 no
H4A O1 2.7921 . no
H4B O1 2.8244 . no
H4B H4B 2.2012 3_575 no
H4B C3 2.8091 . no
H4B H3B 2.1567 . no
H6PA O3 2.6707 . no
H6PA H12B 2.5078 3_565 no
H6PA C12 3.0131 3_565 no
H5A O3 2.5203 2_555 no
H5A H12A 2.5949 2_555 no
H5A H1B 2.2569 . no
H5A C1 2.9226 . no
H5B O2 2.7054 . no
H6PB H12P 2.1039 . no
H6PB C1P 2.7920 . no
H6A H2A 2.0497 . no
H6A C2 2.7351 . no
H6A O3 2.4039 . no
H6B H12A 2.5711 3_565 no
H6B C14 3.0378 1_455 no
H10A H18 2.4149 . no
H10A C2 2.9413 4_564 no
H10A H2A 2.3522 4_564 no
H10A H32P 2.4473 4_564 no
H10A C3P 2.9720 4_564 no
H10B H5PB 2.5988 4_564 no
H10B C7 2.9358 3_675 no
H10B O1 2.7597 3_675 no
H10B H14 2.4692 . no
H11A H14 2.4531 . no
H11A H31P 2.3331 1_655 no
H11A C3P 3.0849 1_655 no
H11B H16 2.4929 . no
H11P H22P 2.4383 . no
H11P H31P 2.5243 . no
H11P H21P 2.5292 . no
H12A H16 2.5124 . no
H12A H6B 2.5711 3_565 no
H12A H5A 2.5949 2_545 no
H12B O1W 2.5520 2_544 no
H12B H6PA 2.5078 3_565 no
H12B H3N 2.4171 . no
H12B H18 2.4203 . no
H12P C6 2.6040 . no
H12P H6PB 2.1039 . no
H12P H4PA 2.4636 3_575 no
H14 H11A 2.4531 . no
H14 O1 2.525(16) 3_675 no
H14 H1W 2.58(3) 3_675 no
H14 H10B 2.4692 . no
H16 H22P 2.5295 2_545 no
H16 H12A 2.5124 . no
H16 H1A 2.5197 2_545 no
H16 H11B 2.4929 . no
H16 C2P 3.081(16) 2_545 no
H18 H12B 2.4203 . no
H18 O2 2.692(15) 4_464 no
H18 H10A 2.4149 . no
H21P H11P 2.5292 . no
H21P C4 2.7332 . no
H21P H4PB 2.2976 . no
H21P O3 2.4035 2_555 no
H22P H16 2.5295 2_555 no
H22P H11P 2.4383 . no
H22P H31P 2.2940 . no
H31P H11A 2.3331 1_455 no
H31P H11P 2.5243 . no
H31P H22P 2.2940 . no
H32P O3 2.7391 . no
H32P C5 2.6113 . no
H32P C9 3.0074 . no
H32P H5PB 2.1645 . no
H32P H10A 2.4473 4_465 no

loop_
_geom_hbond_atom_site_label_D
_geom_hbond_atom_site_label_H
_geom_hbond_atom_site_label_A
_geom_hbond_site_symmetry_A
_geom_hbond_distance_DH
_geom_hbond_distance_HA
_geom_hbond_distance_DA
_geom_hbond_angle_DHA
_geom_hbond_publ_flag
N1 H1N N . .85(2) 2.443(18) 2.8240(18) 108.2(14) yes
O1W H1W O1 . .85(3) 1.99(3) 2.834(2) 173(3) yes
N2 H2N N . .870(18) 2.451(18) 2.8593(17) 109.4(14) yes
O1W H2W O3 4_564 .93(5) 2.09(5) 2.940(2) 151(4) yes
N3 H3N O2 4_464 .84(2) 2.168(19) 2.9540(18) 156.3(17) yes
C5 H5A O3 2_555 .97 2.52 3.465(2) 165 yes
C6 H6A O3 . .97 2.40 2.799(2) 104 yes
C12 H12B O1W 2_544 .97 2.55 3.504(2) 167 yes
C14 H14 O1 3_675 .975(16) 2.525(16) 3.438(2) 155.9(13) yes

loop_
_geom_torsion_atom_site_label_1
_geom_torsion_atom_site_label_2
_geom_torsion_atom_site_label_3
_geom_torsion_atom_site_label_4
_geom_torsion
_geom_torsion_publ_flag
C2 N C1 C4 165.4(2) no
C3 N C1 C4 -70.3(2) no
C1 N C2 C5 -70.1(3) no
C3 N C2 C5 168.4(2) no
C1 N C3 C6 170.93(19) no
C2 N C3 C6 -64.2(3) no
C7 N1 C4 C1 178.50(18) no
C4 N1 C7 O1 6.4(3) no
C4 N1 C7 C10 -175.59(14) no
C8 N2 C5 C2 -170.7(2) no
C5 N2 C8 O2 4.8(3) no
C5 N2 C8 C11 -174.66(15) no
C9 N3 C6 C3 126.16(18) no
C6 N3 C9 O3 2.6(2) no
C6 N3 C9 C12 -174.34(13) no
C1 N C2 H2A 168.07 no
C1 N C2 H2B 51.85 no
C3 N C2 H2A 46.57 no
C3 N C2 H2B -69.65 no
C1 N C3 H3A -67.32 no
C1 N C3 H3B 49.12 no
C2 N C3 H3A 57.50 no
C2 N C3 H3B 173.94 no
C3 N C1 H1B 167.68 no
C2 N C1 H1A -72.56 no
C2 N C1 H1B 43.42 no
C3 N C1 H1A 51.69 no
N C1 C4 N1 -46.8(3) no
N C2 C5 N2 -48.0(3) no
N C3 C6 N3 -62.6(2) no
N1 C7 C10 C13 10.2(2) yes
O1 C7 C10 C13 -171.80(14) yes
N2 C8 C11 C15 -1.4(2) yes
O2 C8 C11 C15 179.11(14) yes
N3 C9 C12 C17 70.72(16) yes
O3 C9 C12 C17 -106.26(16) yes
C7 C10 C13 C14 -82.12(17) no
C7 C10 C13 C18 87.39(16) no
C8 C11 C15 C14 92.19(16) no
C8 C11 C15 C16 -76.12(18) no
C9 C12 C17 C16 74.19(17) no
C9 C12 C17 C18 -94.07(15) no
C18 C13 C14 C15 -.9(2) no
C10 C13 C14 C15 168.67(13) no
C10 C13 C18 C17 -168.07(13) no
C14 C13 C18 C17 1.6(2) no
C13 C14 C15 C11 -166.64(13) no
C13 C14 C15 C16 1.7(2) no
C14 C15 C16 C17 -3.2(2) no
C11 C15 C16 C17 165.38(13) no
C15 C16 C17 C12 -164.54(13) no
C15 C16 C17 C18 3.9(2) no
C16 C17 C18 C13 -3.1(2) no
C12 C17 C18 C13 165.20(13) no
